data_4324441
loop_
_publ_author_name
'Tobias Fendt'
'Thomas M. Klap\"otke'

_publ_contact_author_address
;
Department Chemie
Ludwig-Maximilians Universit\"at
Butenandtstra\&se 5-13 (Haus D)
D-81377 M\"unchen
Bundesrepublik Deutschland
;
_publ_contact_author_email tmk@cup.uni-muenchen.de
_publ_contact_author_fax +49-89-2180-77491
_publ_contact_author_name 'Thomas M. Klapo\"tke'
_publ_contact_author_phone +49-89-2180-77492
_publ_section_title
;
 N-Rich Salts of 2-Methyl-5-nitraminotetrazole: Secondary Explosives with
 Low Sensitivities
;
_journal_name_full 'Inorganic Chemistry'
_journal_page_first 1447
_journal_page_last 1458
_journal_paper_doi 10.1021/ic1019923
_journal_volume 50
_journal_year 2011
_chemical_formula_moiety 'C2 H3 N6 O2, C H6 N3'
_chemical_formula_sum 'C3 H9 N9 O2'
_chemical_formula_weight 203.19
_chemical_name_common 'guanidinium 2-methyl-5-nitriminotetrazolate'
_chemical_name_systematic 'guanidinium 2-methyl-5-nitriminotetrazolate'
_space_group_IT_number 4
_symmetry_cell_setting monoclinic
_symmetry_Int_Tables_number 4
_symmetry_space_group_name_Hall 'P 2yb'
_symmetry_space_group_name_H-M 'P 1 21 1'
_atom_sites_solution_hydrogens geom
_atom_sites_solution_primary direct
_atom_sites_solution_secondary difmap
_audit_author_name 'Joerg Stierstorfer'
_audit_creation_date
;
'Sun Nov 22 22:01:53 2009'
;
_audit_creation_method SHELXL-97
_audit_update_record 24.11.2009
_cell_angle_alpha 90.00
_cell_angle_beta 95.919(8)
_cell_angle_gamma 90.00
_cell_formula_units_Z 2
_cell_length_a 3.6562(3)
_cell_length_b 8.1552(8)
_cell_length_c 13.9458(11)
_cell_measurement_reflns_used 782
_cell_measurement_temperature 200(2)
_cell_measurement_theta_max 28.2449
_cell_measurement_theta_min 4.3957
_cell_volume 413.61(6)
_computing_cell_refinement
;
CrysAlis RED, Oxford Diffraction Ltd.,
Version 1.171.27p5 beta (release 01-04-2005 CrysAlis171 .NET)
(compiled Apr  1 2005,17:53:34)
;
_computing_data_collection
;
CrysAlis CCD, Oxford Diffraction Ltd.,
Version 1.171.27p5 beta (release 01-04-2005 CrysAlis171 .NET)
(compiled Apr  1 2005,17:53:34)
;
_computing_data_reduction
;
CrysAlis RED, Oxford Diffraction Ltd.,
Version 1.171.27p5 beta (release 01-04-2005 CrysAlis171 .NET)
(compiled Apr  1 2005,17:53:34)
;
_computing_molecular_graphics
;
'ORTEP (M. N. Burnett, C. K. Johnson, ORTEP-III: Oak Ridge Thermal Ellipsoid
;
_computing_publication_material 'PLATON (A. L. Spek, Acta Crystallogr, Sect. A, 1990, 46, C34, 1995 version).'
_computing_structure_refinement 'SHELXL-97 (Sheldrick, 1997)'
_computing_structure_solution SIR-92
_diffrn_ambient_temperature 200
_diffrn_detector_area_resol_mean 15.9809
_diffrn_measured_fraction_theta_full 0.902
_diffrn_measured_fraction_theta_max 0.902
_diffrn_measurement_device 'CCD camera on \k-goniostat'
_diffrn_measurement_device_type KappaCCD
_diffrn_measurement_method omega-scan
_diffrn_orient_matrix_UB_11 -0.1779167478
_diffrn_orient_matrix_UB_12 -0.0304929671
_diffrn_orient_matrix_UB_13 0.0059014520
_diffrn_orient_matrix_UB_21 -0.0796110459
_diffrn_orient_matrix_UB_22 0.0712927120
_diffrn_orient_matrix_UB_23 -0.0227166816
_diffrn_orient_matrix_UB_31 -0.0060784882
_diffrn_orient_matrix_UB_32 -0.0396524459
_diffrn_orient_matrix_UB_33 -0.0454470076
_diffrn_radiation_collimation 0.5
_diffrn_radiation_monochromator graphite
_diffrn_radiation_source 'fine-focus sealed tube'
_diffrn_radiation_type 'Mo K\a'
_diffrn_radiation_wavelength 0.71073
_diffrn_reflns_av_R_equivalents 0.0276
_diffrn_reflns_av_sigmaI/netI 0.0626
_diffrn_reflns_limit_h_max 3
_diffrn_reflns_limit_h_min -4
_diffrn_reflns_limit_k_max 10
_diffrn_reflns_limit_k_min -4
_diffrn_reflns_limit_l_max 16
_diffrn_reflns_limit_l_min -17
_diffrn_reflns_number 1703
_diffrn_reflns_theta_full 28.29
_diffrn_reflns_theta_max 28.29
_diffrn_reflns_theta_min 4.41
_diffrn_source_current 40
_diffrn_source_type 'Spellman generator'
_diffrn_source_voltage 50
_exptl_absorpt_coefficient_mu 0.136
_exptl_absorpt_correction_T_max 0.99000
_exptl_absorpt_correction_T_min 0.89206
_exptl_absorpt_correction_type multi-scan
_exptl_absorpt_process_details
;SCALE3 ABSPACK - An Oxford Diffraction program (1.0.4,gui:1.0.3)
(C) 2005 Oxford Diffraction Ltd.
;
_exptl_crystal_colour colorless
_exptl_crystal_density_diffrn 1.632
_exptl_crystal_description rods
_exptl_crystal_F_000 212
_exptl_crystal_size_max 0.15
_exptl_crystal_size_mid 0.12
_exptl_crystal_size_min 0.05
_refine_diff_density_max 0.257
_refine_diff_density_min -0.236
_refine_diff_density_rms 0.052
_refine_ls_abs_structure_details 'Flack H D (1983), Acta Cryst. A39, 876-881'
_refine_ls_abs_structure_Flack -10(10)
_refine_ls_extinction_method none
_refine_ls_goodness_of_fit_ref 0.915
_refine_ls_hydrogen_treatment mixed
_refine_ls_matrix_type full
_refine_ls_number_parameters 151
_refine_ls_number_reflns 988
_refine_ls_number_restraints 1
_refine_ls_restrained_S_all 0.914
_refine_ls_R_factor_all 0.0547
_refine_ls_R_factor_gt 0.0371
_refine_ls_shift/su_max 0.000
_refine_ls_shift/su_mean 0.000
_refine_ls_structure_factor_coef Fsqd
_refine_ls_weighting_scheme calc
_refine_ls_wR_factor_gt 0.0726
_refine_ls_wR_factor_ref 0.0767
_reflns_number_gt 756
_reflns_number_total 988
_reflns_threshold_expression >2sigma(I)
_cod_data_source_file ic1019923_si_001_1.cif
_cod_data_source_block ex535
_cod_database_code 4324441

loop_
_symmetry_equiv_pos_as_xyz
'x, y, z'
'-x, y+1/2, -z'

loop_
_atom_site_label
_atom_site_type_symbol
_atom_site_fract_x
_atom_site_fract_y
_atom_site_fract_z
_atom_site_U_iso_or_equiv
_atom_site_adp_type
_atom_site_occupancy
_atom_site_symmetry_multiplicity
_atom_site_calc_flag
_atom_site_refinement_flags
O2 O 0.0979(6) 0.8434(3) 0.88368(14) 0.0226(6) Uani 1 1 d .
O1 O -0.1610(6) 0.8910(3) 0.73710(14) 0.0230(6) Uani 1 1 d .
N6 N 0.0077(7) 0.7955(3) 0.79661(17) 0.0174(6) Uani 1 1 d .
N5 N 0.1012(7) 0.6463(4) 0.77666(17) 0.0173(6) Uani 1 1 d .
N4 N 0.1008(7) 0.4328(3) 0.66799(17) 0.0171(6) Uani 1 1 d .
N1 N -0.2004(6) 0.6546(3) 0.60814(16) 0.0166(6) Uani 1 1 d .
N9 N -0.4876(7) 1.3948(4) 0.91254(19) 0.0185(6) Uani 1 1 d .
C4 C -0.3845(8) 1.2487(4) 0.8835(2) 0.0159(7) Uani 1 1 d .
N7 N -0.4557(8) 1.2041(4) 0.7927(2) 0.0195(6) Uani 1 1 d .
N3 N -0.0302(7) 0.3968(3) 0.57855(17) 0.0181(6) Uani 1 1 d .
N2 N -0.2050(7) 0.5306(4) 0.54480(17) 0.0158(6) Uani 1 1 d .
C2 C -0.3852(8) 0.5381(5) 0.4463(2) 0.0202(7) Uani 1 1 d .
H2A H -0.4983 0.6462 0.4347 0.030 Uiso 1 1 calc R
H2B H -0.5753 0.4532 0.4374 0.030 Uiso 1 1 calc R
H2C H -0.2027 0.5200 0.4006 0.030 Uiso 1 1 calc R
N8 N -0.2102(7) 1.1447(4) 0.94726(18) 0.0182(6) Uani 1 1 d .
C1 C -0.0058(8) 0.5878(4) 0.6848(2) 0.0143(7) Uani 1 1 d .
H7A H -0.602(9) 1.263(5) 0.751(2) 0.024(9) Uiso 1 1 d .
H8A H -0.110(7) 1.050(4) 0.918(2) 0.007(7) Uiso 1 1 d .
H8B H -0.148(8) 1.190(4) 1.005(2) 0.024(10) Uiso 1 1 d .
H9A H -0.457(8) 1.407(5) 0.976(2) 0.020(9) Uiso 1 1 d .
H9B H -0.610(9) 1.460(5) 0.871(3) 0.030(10) Uiso 1 1 d .
H7B H -0.370(10) 1.116(5) 0.770(3) 0.030(11) Uiso 1 1 d .

loop_
_atom_site_aniso_label
_atom_site_aniso_U_11
_atom_site_aniso_U_22
_atom_site_aniso_U_33
_atom_site_aniso_U_23
_atom_site_aniso_U_13
_atom_site_aniso_U_12
O2 0.0355(13) 0.0161(14) 0.0151(11) -0.0018(10) -0.0030(10) 0.0035(11)
O1 0.0343(12) 0.0156(12) 0.0174(10) 0.0015(11) -0.0057(9) 0.0106(11)
N6 0.0225(14) 0.0152(15) 0.0144(14) -0.0032(12) 0.0011(11) 0.0026(12)
N5 0.0223(13) 0.0107(12) 0.0184(12) 0.0000(13) 0.0001(10) 0.0038(13)
N4 0.0203(13) 0.0134(15) 0.0173(13) -0.0001(11) 0.0013(11) -0.0002(12)
N1 0.0170(12) 0.0130(14) 0.0197(13) -0.0003(13) 0.0016(10) -0.0014(12)
N9 0.0259(14) 0.0148(15) 0.0140(13) 0.0010(14) -0.0024(11) 0.0037(13)
C4 0.0165(15) 0.0134(18) 0.0179(15) 0.0000(14) 0.0026(12) -0.0024(14)
N7 0.0266(15) 0.0159(16) 0.0154(13) -0.0015(13) -0.0007(11) 0.0068(13)
N3 0.0231(13) 0.0115(13) 0.0194(12) 0.0003(12) 0.0002(10) -0.0007(12)
N2 0.0225(14) 0.0105(13) 0.0146(12) -0.0002(12) 0.0019(10) 0.0012(12)
C2 0.0233(16) 0.0191(17) 0.0174(14) 0.0036(15) -0.0012(12) -0.0033(15)
N8 0.0233(14) 0.0155(14) 0.0148(13) -0.0017(13) -0.0030(11) 0.0003(14)
C1 0.0136(14) 0.0123(16) 0.0171(16) 0.0003(13) 0.0025(13) -0.0020(12)

loop_
_atom_type_symbol
_atom_type_description
_atom_type_scat_dispersion_real
_atom_type_scat_dispersion_imag
_atom_type_scat_source
C C 0.0033 0.0000 'International Tables Vol C Tables 4.2.6.8 and 6.1.1.4'
H H 0.0000 0.0000 'International Tables Vol C Tables 4.2.6.8 and 6.1.1.4'
N N 0.0061 0.0000 'International Tables Vol C Tables 4.2.6.8 and 6.1.1.4'
O O 0.0106 0.0000 'International Tables Vol C Tables 4.2.6.8 and 6.1.1.4'

loop_
_geom_angle_atom_site_label_1
_geom_angle_atom_site_label_2
_geom_angle_atom_site_label_3
_geom_angle
O1 N6 O2 119.8(3)
O1 N6 N5 124.2(2)
O2 N6 N5 116.0(2)
N6 N5 C1 117.6(2)
N3 N4 C1 106.8(3)
C1 N1 N2 100.9(3)
C4 N9 H9A 113(3)
C4 N9 H9B 119(2)
H9A N9 H9B 126(3)
N7 C4 N9 120.5(3)
N7 C4 N8 119.7(3)
N9 C4 N8 119.8(3)
C4 N7 H7A 122(2)
C4 N7 H7B 123(2)
H7A N7 H7B 115(3)
N4 N3 N2 105.5(3)
N3 N2 N1 114.4(2)
N3 N2 C2 121.4(3)
N1 N2 C2 124.1(3)
N2 C2 H2A 109.5
N2 C2 H2B 109.5
H2A C2 H2B 109.5
N2 C2 H2C 109.5
H2A C2 H2C 109.5
H2B C2 H2C 109.5
C4 N8 H8A 113.7(16)
C4 N8 H8B 113(2)
H8A N8 H8B 130(3)
N1 C1 N4 112.4(3)
N1 C1 N5 132.5(3)
N4 C1 N5 115.1(3)

loop_
_geom_bond_atom_site_label_1
_geom_bond_atom_site_label_2
_geom_bond_distance
O2 N6 1.286(3)
O1 N6 1.253(3)
N6 N5 1.302(4)
N5 C1 1.385(4)
N4 N3 1.322(3)
N4 C1 1.351(4)
N1 C1 1.338(4)
N1 N2 1.342(4)
N9 C4 1.325(4)
N9 H9A 0.88(3)
N9 H9B 0.87(4)
C4 N7 1.318(4)
C4 N8 1.341(4)
N7 H7A 0.89(3)
N7 H7B 0.86(4)
N3 N2 1.326(4)
N2 C2 1.463(3)
C2 H2A 0.9800
C2 H2B 0.9800
C2 H2C 0.9800
N8 H8A 0.96(3)
N8 H8B 0.89(4)

loop_
_geom_hbond_atom_site_label_D
_geom_hbond_atom_site_label_H
_geom_hbond_atom_site_label_A
_geom_hbond_distance_DH
_geom_hbond_distance_HA
_geom_hbond_distance_DA
_geom_hbond_angle_DHA
_geom_hbond_site_symmetry_A
N7 H7A N4 0.89(3) 2.04(4) 2.924(4) 170(3) 1_465
N8 H8A O2 0.96(3) 1.93(3) 2.881(4) 169(2) .
N8 H8B O2 0.89(4) 1.99(4) 2.855(4) 164(3) 2_557
N9 H9A O2 0.88(3) 2.30(3) 3.074(3) 146(3) 2_557
N9 H9A N8 0.88(3) 2.58(4) 3.106(4) 119(3) 2_457
N9 H9B N5 0.87(4) 2.21(4) 3.077(4) 174(3) 1_465
N7 H7B O1 0.86(4) 2.05(4) 2.907(4) 171(3) .

loop_
_geom_torsion_atom_site_label_1
_geom_torsion_atom_site_label_2
_geom_torsion_atom_site_label_3
_geom_torsion_atom_site_label_4
_geom_torsion
O1 N6 N5 C1 -2.6(4)
O2 N6 N5 C1 177.2(3)
C1 N4 N3 N2 0.8(3)
N4 N3 N2 N1 -0.7(3)
N4 N3 N2 C2 179.4(3)
C1 N1 N2 N3 0.3(3)
C1 N1 N2 C2 -179.8(3)
N2 N1 C1 N4 0.2(3)
N2 N1 C1 N5 -179.0(3)
N3 N4 C1 N1 -0.6(3)
N3 N4 C1 N5 178.7(2)
N6 N5 C1 N1 -1.2(5)
N6 N5 C1 N4 179.6(3)
